data_2231103
loop_
_publ_author_name
'Lee, Kajin'
'Rominger, Frank'
'Limbach, Michael'

_publ_section_title
;
 (Acetonitrile-\k<i>N</i>)[2-(diphenylphosphanyl)ethanamine-\k^2^<i>N</i>,<i>P</i>][(1,2,3,4,5-\h)-1,2,3,4,5-pentamethylcyclopentadienyl]iron(II)
 hexafluoridophosphate tetrahydrofuran monosolvate
;
_journal_coeditor_code GO2017
_journal_issue 8
_journal_name_full 'Acta Crystallographica Section E'
_journal_page_first m1135
_journal_paper_doi 10.1107/S1600536811028832
_journal_volume 67
_journal_year 2011
_chemical_formula_iupac '[Fe (C10 H15) (C2 H3 N) (C14 H16 N P)] P F6, C4 H8 O'
_chemical_formula_moiety 'C26 H34 Fe N2 O P +, P F6 -, C4 H8 O'
_chemical_formula_sum 'C30 H42 F6 Fe N2 O P2'
_chemical_formula_weight 678.45
_chemical_name_systematic
;
(Acetonitrile-\k<i>N</i>)[2-(diphenylphosphanyl)ethanamine-
\k^2^<i>N</i>,<i>P</i>][(1,2,3,4,5-\h)-1,2,3,4,5-
pentamethylcyclopentadienyl]iron(II) hexafluoridophosphate tetrahydrofuran
monosolvate
;
_space_group_IT_number 14
_symmetry_cell_setting monoclinic
_symmetry_space_group_name_Hall '-P 2ybc'
_symmetry_space_group_name_H-M 'P 1 21/c 1'
_atom_sites_solution_hydrogens geom
_atom_sites_solution_primary direct
_atom_sites_solution_secondary difmap
_audit_creation_method SHELXL-97
_cell_angle_alpha 90.00
_cell_angle_beta 103.7900(10)
_cell_angle_gamma 90.00
_cell_formula_units_Z 4
_cell_length_a 11.9241(2)
_cell_length_b 12.92720(10)
_cell_length_c 21.4018(4)
_cell_measurement_reflns_used 6488
_cell_measurement_temperature 200(2)
_cell_volume 3203.89(9)
_computing_cell_refinement 'SAINT (Siemens, 1996)'
_computing_data_collection 'SMART (Siemens, 1996)'
_computing_data_reduction 'SAINT (Siemens, 1996)'
_computing_molecular_graphics 'SHELXTL (Sheldrick, 2008<i>b</i>)'
_computing_publication_material 'SHELXTL (Sheldrick, 2008<i>b</i>)'
_computing_structure_refinement 'SHELXTL (Sheldrick, 2008<i>b</i>)'
_computing_structure_solution 'SHELXTL (Sheldrick, 2008<i>b</i>)'
_diffrn_ambient_temperature 200(2)
_diffrn_measured_fraction_theta_full 0.998
_diffrn_measured_fraction_theta_max 0.998
_diffrn_measurement_device_type 'Siemens SMART CCD'
_diffrn_measurement_method '\w scans'
_diffrn_radiation_monochromator graphite
_diffrn_radiation_source 'fine-focus sealed tube'
_diffrn_radiation_type MoK\a
_diffrn_radiation_wavelength 0.71073
_diffrn_reflns_av_R_equivalents 0.0465
_diffrn_reflns_av_sigmaI/netI 0.0407
_diffrn_reflns_limit_h_max 15
_diffrn_reflns_limit_h_min -15
_diffrn_reflns_limit_k_max 16
_diffrn_reflns_limit_k_min -16
_diffrn_reflns_limit_l_max 27
_diffrn_reflns_limit_l_min -27
_diffrn_reflns_number 32150
_diffrn_reflns_theta_full 27.53
_diffrn_reflns_theta_max 27.53
_diffrn_reflns_theta_min 1.76
_exptl_absorpt_coefficient_mu 0.632
_exptl_absorpt_correction_T_max 0.9280
_exptl_absorpt_correction_T_min 0.8044
_exptl_absorpt_correction_type multi-scan
_exptl_absorpt_process_details
;
(SADABS; Sheldrick, 2008<i>a</i>)
;
_exptl_crystal_colour red
_exptl_crystal_density_diffrn 1.407
_exptl_crystal_density_method 'not measured'
_exptl_crystal_description polyhedron
_exptl_crystal_F_000 1416
_exptl_crystal_size_max 0.36
_exptl_crystal_size_mid 0.22
_exptl_crystal_size_min 0.12
_refine_diff_density_max 0.484
_refine_diff_density_min -0.519
_refine_ls_extinction_method none
_refine_ls_goodness_of_fit_ref 1.028
_refine_ls_hydrogen_treatment constr
_refine_ls_matrix_type full
_refine_ls_number_parameters 410
_refine_ls_number_reflns 7357
_refine_ls_number_restraints 357
_refine_ls_restrained_S_all 1.107
_refine_ls_R_factor_all 0.0697
_refine_ls_R_factor_gt 0.0452
_refine_ls_shift/su_max 0.001
_refine_ls_shift/su_mean 0.000
_refine_ls_structure_factor_coef Fsqd
_refine_ls_weighting_details 'calc w=1/[\s^2^(Fo^2^)+(0.0463P)^2^+3.1534P] where P=(Fo^2^+2Fc^2^)/3'
_refine_ls_weighting_scheme calc
_refine_ls_wR_factor_gt 0.1022
_refine_ls_wR_factor_ref 0.1146
_reflns_number_gt 5518
_reflns_number_total 7357
_reflns_threshold_expression >2sigma(I)
_cod_data_source_file go2017.cif
_cod_data_source_block I
_cod_original_cell_volume 3203.89(8)
_cod_original_sg_symbol_H-M 'P 21/c'
_cod_database_code 2231103
_cod_database_fobs_code 2231103

loop_
_symmetry_equiv_pos_as_xyz
'x, y, z'
'-x, y+1/2, -z+1/2'
'-x, -y, -z'
'x, -y-1/2, z-1/2'

loop_
_atom_site_type_symbol
_atom_site_label
_atom_site_fract_x
_atom_site_fract_y
_atom_site_fract_z
_atom_site_U_iso_or_equiv
_atom_site_adp_type
_atom_site_calc_flag
_atom_site_refinement_flags
_atom_site_occupancy
_atom_site_symmetry_multiplicity
_atom_site_disorder_assembly
_atom_site_disorder_group
Fe Fe1 0.34034(3) 0.71766(3) 0.027123(16) 0.02129(10) Uani d . 1 1 . .
P P1 0.15826(6) 0.76600(5) -0.01156(3) 0.02342(15) Uani d . 1 1 . .
C C1 0.1704(2) 0.9068(2) -0.02448(14) 0.0326(6) Uani d . 1 1 . .
H H1A 0.1658 0.9210 -0.0705 0.039 Uiso calc R 1 1 . .
H H1B 0.1066 0.9439 -0.0119 0.039 Uiso calc R 1 1 . .
C C2 0.2854(2) 0.9428(2) 0.01627(14) 0.0323(6) Uani d . 1 1 . .
H H2A 0.3036 1.0125 0.0023 0.039 Uiso calc R 1 1 . .
H H2B 0.2819 0.9469 0.0620 0.039 Uiso calc R 1 1 . .
N N3 0.37661(19) 0.86804(17) 0.00906(11) 0.0288(5) Uani d . 1 1 . .
H H3A 0.4452 0.8867 0.0367 0.035 Uiso calc R 1 1 . .
H H3B 0.3865 0.8725 -0.0322 0.035 Uiso calc R 1 1 . .
N N4 0.3414(2) 0.76209(17) 0.11228(11) 0.0293(5) Uani d . 1 1 . .
C C5 0.3538(3) 0.7830(2) 0.16497(14) 0.0383(7) Uani d . 1 1 . .
C C6 0.3723(4) 0.8075(3) 0.23345(16) 0.0673(12) Uani d . 1 1 . .
H H6A 0.4201 0.7536 0.2590 0.101 Uiso calc R 1 1 . .
H H6B 0.2977 0.8108 0.2450 0.101 Uiso calc R 1 1 . .
H H6C 0.4115 0.8744 0.2422 0.101 Uiso calc R 1 1 . .
C C11 0.0710(2) 0.7202(2) -0.08884(12) 0.0266(5) Uani d . 1 1 . .
C C12 -0.0186(3) 0.6496(2) -0.09300(14) 0.0348(6) Uani d . 1 1 . .
H H12 -0.0393 0.6275 -0.0549 0.042 Uiso calc R 1 1 . .
C C13 -0.0779(3) 0.6111(3) -0.15224(16) 0.0449(8) Uani d . 1 1 . .
H H13 -0.1390 0.5631 -0.1544 0.054 Uiso calc R 1 1 . .
C C14 -0.0491(3) 0.6418(3) -0.20778(15) 0.0484(8) Uani d . 1 1 . .
H H14 -0.0900 0.6153 -0.2482 0.058 Uiso calc R 1 1 . .
C C15 0.0397(3) 0.7114(3) -0.20442(15) 0.0454(8) Uani d . 1 1 . .
H H15 0.0603 0.7324 -0.2427 0.055 Uiso calc R 1 1 . .
C C16 0.0989(3) 0.7509(2) -0.14581(13) 0.0347(6) Uani d . 1 1 . .
H H16 0.1593 0.7995 -0.1443 0.042 Uiso calc R 1 1 . .
C C21 0.0576(2) 0.7543(2) 0.04064(12) 0.0263(5) Uani d . 1 1 . .
C C22 -0.0415(2) 0.8155(2) 0.03221(14) 0.0329(6) Uani d . 1 1 . .
H H22 -0.0592 0.8640 -0.0021 0.040 Uiso calc R 1 1 . .
C C23 -0.1139(2) 0.8057(2) 0.07362(15) 0.0376(7) Uani d . 1 1 . .
H H23 -0.1802 0.8486 0.0681 0.045 Uiso calc R 1 1 . .
C C24 -0.0909(3) 0.7344(2) 0.12287(15) 0.0381(7) Uani d . 1 1 . .
H H24 -0.1407 0.7287 0.1514 0.046 Uiso calc R 1 1 . .
C C25 0.0048(3) 0.6711(2) 0.13068(14) 0.0373(7) Uani d . 1 1 . .
H H25 0.0198 0.6205 0.1638 0.045 Uiso calc R 1 1 . .
C C26 0.0793(2) 0.6815(2) 0.09000(14) 0.0329(6) Uani d . 1 1 . .
H H26 0.1457 0.6386 0.0960 0.040 Uiso calc R 1 1 . .
C C31 0.3973(3) 0.5719(2) 0.06174(13) 0.0313(6) Uani d . 1 1 . .
C C32 0.3277(2) 0.5634(2) -0.00160(14) 0.0302(6) Uani d . 1 1 . .
C C33 0.3808(2) 0.6228(2) -0.04312(12) 0.0282(6) Uani d . 1 1 . .
C C34 0.4835(2) 0.6666(2) -0.00464(13) 0.0283(6) Uani d . 1 1 . .
C C35 0.4940(2) 0.6366(2) 0.06001(13) 0.0310(6) Uani d . 1 1 . .
C C36 0.3765(4) 0.5195(3) 0.12082(18) 0.0594(11) Uani d . 1 1 . .
H H36A 0.2935 0.5089 0.1157 0.089 Uiso calc R 1 1 . .
H H36B 0.4066 0.5631 0.1586 0.089 Uiso calc R 1 1 . .
H H36C 0.4161 0.4525 0.1266 0.089 Uiso calc R 1 1 . .
C C37 0.2230(3) 0.4958(2) -0.0221(2) 0.0565(10) Uani d . 1 1 . .
H H37A 0.2472 0.4244 -0.0269 0.085 Uiso calc R 1 1 . .
H H37B 0.1757 0.5206 -0.0633 0.085 Uiso calc R 1 1 . .
H H37C 0.1777 0.4984 0.0105 0.085 Uiso calc R 1 1 . .
C C38 0.3459(3) 0.6250(3) -0.11505(14) 0.0511(9) Uani d . 1 1 . .
H H38A 0.3633 0.6931 -0.1304 0.077 Uiso calc R 1 1 . .
H H38B 0.2629 0.6114 -0.1295 0.077 Uiso calc R 1 1 . .
H H38C 0.3887 0.5718 -0.1323 0.077 Uiso calc R 1 1 . .
C C39 0.5669(3) 0.7336(3) -0.0293(2) 0.0525(9) Uani d . 1 1 . .
H H39A 0.6055 0.7812 0.0047 0.079 Uiso calc R 1 1 . .
H H39B 0.5248 0.7733 -0.0665 0.079 Uiso calc R 1 1 . .
H H39C 0.6248 0.6898 -0.0421 0.079 Uiso calc R 1 1 . .
C C40 0.5907(3) 0.6656(3) 0.11617(17) 0.0556(10) Uani d . 1 1 . .
H H40A 0.6533 0.6150 0.1206 0.083 Uiso calc R 1 1 . .
H H40B 0.5622 0.6663 0.1555 0.083 Uiso calc R 1 1 . .
H H40C 0.6196 0.7345 0.1090 0.083 Uiso calc R 1 1 . .
P P2 0.63861(8) 0.00286(7) 0.17490(4) 0.0446(2) Uani d D 1 1 . .
F F1 0.5407(4) 0.0479(5) 0.2052(3) 0.134(2) Uani d PD 0.779(7) 1 A 1
F F2 0.7248(4) 0.0511(3) 0.23735(15) 0.0982(17) Uani d PD 0.779(7) 1 A 1
F F3 0.6417(6) 0.1097(3) 0.13894(19) 0.0665(12) Uani d PD 0.779(7) 1 A 1
F F4 0.7482(5) -0.0333(5) 0.1531(3) 0.131(2) Uani d PD 0.779(7) 1 A 1
F F5 0.5555(7) -0.0414(4) 0.1165(3) 0.190(4) Uani d PD 0.779(7) 1 A 1
F F6 0.6392(6) -0.0983(4) 0.2154(3) 0.123(2) Uani d PD 0.779(7) 1 A 1
F F1B 0.6358(15) 0.0549(9) 0.2346(5) 0.084(5) Uiso d PD 0.221(7) 1 A 2
F F2B 0.7666(8) 0.0134(10) 0.1792(6) 0.072(4) Uiso d PD 0.221(7) 1 A 2
F F3B 0.610(2) 0.1033(13) 0.1345(11) 0.138(14) Uiso d PD 0.221(7) 1 A 2
F F4B 0.6307(10) -0.0545(9) 0.1052(5) 0.060(4) Uiso d PD 0.221(7) 1 A 2
F F5B 0.5069(9) -0.0190(12) 0.1607(8) 0.088(5) Uiso d PD 0.221(7) 1 A 2
F F6B 0.6688(14) -0.1091(9) 0.2030(7) 0.064(4) Uiso d PD 0.221(7) 1 A 2
O O40 0.1488(3) 0.0416(3) 0.11782(16) 0.1004(12) Uani d . 1 1 . .
C C41 0.2249(4) 0.1228(3) 0.1411(2) 0.0727(12) Uani d . 1 1 . .
H H41A 0.1874 0.1903 0.1281 0.087 Uiso calc R 1 1 . .
H H41B 0.2948 0.1177 0.1238 0.087 Uiso calc R 1 1 . .
C C42 0.2565(5) 0.1126(4) 0.2133(2) 0.0900(16) Uani d . 1 1 . .
H H42A 0.2638 0.1814 0.2341 0.108 Uiso calc R 1 1 . .
H H42B 0.3302 0.0747 0.2280 0.108 Uiso calc R 1 1 . .
C C43 0.1566(4) 0.0520(4) 0.2283(2) 0.0813(14) Uani d . 1 1 . .
H H43A 0.1849 0.0005 0.2627 0.098 Uiso calc R 1 1 . .
H H43B 0.1012 0.0988 0.2419 0.098 Uiso calc R 1 1 . .
C C44 0.1025(4) 0.0001(4) 0.1664(2) 0.0770(13) Uani d . 1 1 . .
H H44A 0.1177 -0.0752 0.1700 0.092 Uiso calc R 1 1 . .
H H44B 0.0179 0.0110 0.1559 0.092 Uiso calc R 1 1 . .

loop_
_atom_site_aniso_label
_atom_site_aniso_U_11
_atom_site_aniso_U_22
_atom_site_aniso_U_33
_atom_site_aniso_U_12
_atom_site_aniso_U_13
_atom_site_aniso_U_23
Fe1 0.02332(19) 0.02244(18) 0.01780(18) 0.00291(14) 0.00426(13) -0.00082(14)
P1 0.0240(3) 0.0225(3) 0.0237(3) 0.0033(3) 0.0057(3) 0.0008(2)
C1 0.0343(15) 0.0261(13) 0.0375(15) 0.0056(12) 0.0087(12) 0.0044(12)
C2 0.0411(16) 0.0203(13) 0.0356(15) 0.0015(12) 0.0096(13) -0.0019(11)
N3 0.0288(12) 0.0283(12) 0.0282(12) -0.0022(9) 0.0046(10) -0.0017(9)
N4 0.0336(13) 0.0313(12) 0.0230(12) 0.0054(10) 0.0067(9) -0.0002(9)
C5 0.0507(19) 0.0382(16) 0.0272(15) 0.0074(14) 0.0114(13) -0.0018(13)
C6 0.114(4) 0.065(3) 0.0252(17) 0.002(2) 0.021(2) -0.0095(16)
C11 0.0245(13) 0.0273(13) 0.0266(13) 0.0056(11) 0.0032(10) 0.0005(11)
C12 0.0360(16) 0.0324(15) 0.0353(16) -0.0007(12) 0.0070(13) -0.0026(12)
C13 0.0369(17) 0.0409(18) 0.052(2) -0.0064(14) 0.0012(15) -0.0105(15)
C14 0.0444(19) 0.059(2) 0.0334(17) 0.0031(16) -0.0064(14) -0.0120(15)
C15 0.0471(19) 0.060(2) 0.0260(15) 0.0073(16) 0.0032(13) 0.0034(14)
C16 0.0319(15) 0.0409(16) 0.0294(15) 0.0028(12) 0.0038(12) 0.0033(12)
C21 0.0262(13) 0.0265(13) 0.0267(13) 0.0015(10) 0.0070(11) -0.0028(10)
C22 0.0295(14) 0.0347(15) 0.0333(15) 0.0051(12) 0.0050(12) 0.0001(12)
C23 0.0259(14) 0.0448(17) 0.0431(17) 0.0055(13) 0.0102(13) -0.0091(14)
C24 0.0323(15) 0.0493(18) 0.0366(16) -0.0071(13) 0.0157(13) -0.0110(14)
C25 0.0408(17) 0.0401(16) 0.0340(16) -0.0002(13) 0.0147(13) 0.0041(13)
C26 0.0320(15) 0.0327(15) 0.0357(15) 0.0052(12) 0.0113(12) 0.0018(12)
C31 0.0398(16) 0.0273(14) 0.0302(14) 0.0126(12) 0.0152(12) 0.0071(11)
C32 0.0261(14) 0.0228(13) 0.0416(16) 0.0044(10) 0.0080(12) -0.0042(11)
C33 0.0324(14) 0.0295(14) 0.0218(13) 0.0098(11) 0.0047(11) -0.0034(11)
C34 0.0266(14) 0.0269(13) 0.0336(14) 0.0051(11) 0.0114(11) 0.0019(11)
C35 0.0313(14) 0.0324(14) 0.0262(14) 0.0100(11) 0.0009(11) -0.0038(11)
C36 0.086(3) 0.049(2) 0.056(2) 0.033(2) 0.043(2) 0.0283(17)
C37 0.0350(18) 0.0300(16) 0.103(3) -0.0025(14) 0.0126(19) -0.0165(18)
C38 0.070(2) 0.057(2) 0.0232(15) 0.0316(18) 0.0048(15) -0.0046(14)
C39 0.0405(19) 0.0425(18) 0.085(3) 0.0074(15) 0.0354(19) 0.0111(18)
C40 0.0446(19) 0.061(2) 0.047(2) 0.0201(17) -0.0171(16) -0.0155(17)
P2 0.0493(5) 0.0409(5) 0.0442(5) -0.0023(4) 0.0122(4) 0.0065(4)
F1 0.079(3) 0.193(6) 0.154(5) 0.046(3) 0.075(3) 0.035(4)
F2 0.105(4) 0.111(3) 0.058(2) 0.002(2) -0.021(2) -0.0099(19)
F3 0.098(3) 0.0446(18) 0.058(2) 0.0049(17) 0.0198(18) 0.0229(14)
F4 0.167(5) 0.140(4) 0.114(4) 0.091(4) 0.090(4) 0.020(3)
F5 0.222(8) 0.135(5) 0.133(5) -0.076(5) -0.114(6) -0.017(4)
F6 0.166(6) 0.076(3) 0.139(5) -0.004(3) 0.057(4) 0.057(3)
O40 0.113(3) 0.129(3) 0.066(2) -0.039(2) 0.036(2) -0.045(2)
C41 0.087(3) 0.065(3) 0.065(3) 0.008(2) 0.014(2) -0.013(2)
C42 0.091(4) 0.100(4) 0.062(3) 0.014(3) -0.016(3) -0.014(3)
C43 0.096(4) 0.091(3) 0.054(3) 0.024(3) 0.013(2) 0.001(2)
C44 0.074(3) 0.093(4) 0.058(3) 0.012(3) 0.004(2) 0.001(2)

loop_
_atom_type_symbol
_atom_type_description
_atom_type_scat_dispersion_real
_atom_type_scat_dispersion_imag
_atom_type_scat_source
C C 0.0033 0.0016 'International Tables Vol C Tables 4.2.6.8 and 6.1.1.4'
H H 0.0000 0.0000 'International Tables Vol C Tables 4.2.6.8 and 6.1.1.4'
N N 0.0061 0.0033 'International Tables Vol C Tables 4.2.6.8 and 6.1.1.4'
O O 0.0106 0.0060 'International Tables Vol C Tables 4.2.6.8 and 6.1.1.4'
F F 0.0171 0.0103 'International Tables Vol C Tables 4.2.6.8 and 6.1.1.4'
P P 0.1023 0.0942 'International Tables Vol C Tables 4.2.6.8 and 6.1.1.4'
Fe Fe 0.3463 0.8444 'International Tables Vol C Tables 4.2.6.8 and 6.1.1.4'

loop_
_geom_angle_atom_site_label_1
_geom_angle_atom_site_label_2
_geom_angle_atom_site_label_3
_geom_angle
N4 Fe1 N3 86.62(9)
N4 Fe1 C31 90.30(10)
N3 Fe1 C31 149.53(11)
N4 Fe1 C32 123.64(11)
N3 Fe1 C32 149.00(10)
C31 Fe1 C32 39.76(11)
N4 Fe1 C35 91.36(10)
N3 Fe1 C35 109.44(10)
C31 Fe1 C35 40.28(11)
C32 Fe1 C35 67.29(11)
N4 Fe1 C33 156.39(10)
N3 Fe1 C33 109.08(10)
C31 Fe1 C33 67.13(10)
C32 Fe1 C33 40.18(11)
C35 Fe1 C33 67.14(10)
N4 Fe1 C34 125.88(10)
N3 Fe1 C34 90.75(10)
C31 Fe1 C34 66.83(10)
C32 Fe1 C34 66.94(11)
C35 Fe1 C34 39.60(10)
C33 Fe1 C34 39.81(11)
N4 Fe1 P1 93.13(7)
N3 Fe1 P1 83.93(7)
C31 Fe1 P1 126.53(9)
C32 Fe1 P1 99.44(8)
C35 Fe1 P1 166.14(8)
C33 Fe1 P1 105.69(8)
C34 Fe1 P1 140.31(8)
C11 P1 C21 102.13(12)
C11 P1 C1 103.34(13)
C21 P1 C1 104.98(12)
C11 P1 Fe1 122.73(9)
C21 P1 Fe1 118.32(9)
C1 P1 Fe1 103.18(9)
C2 C1 P1 107.98(18)
C2 C1 H1A 110.1
P1 C1 H1A 110.1
C2 C1 H1B 110.1
P1 C1 H1B 110.1
H1A C1 H1B 108.4
N3 C2 C1 108.9(2)
N3 C2 H2A 109.9
C1 C2 H2A 109.9
N3 C2 H2B 109.9
C1 C2 H2B 109.9
H2A C2 H2B 108.3
C2 N3 Fe1 113.80(17)
C2 N3 H3A 108.8
Fe1 N3 H3A 108.8
C2 N3 H3B 108.8
Fe1 N3 H3B 108.8
H3A N3 H3B 107.7
C5 N4 Fe1 172.2(2)
N4 C5 C6 178.3(4)
C5 C6 H6A 109.5
C5 C6 H6B 109.5
H6A C6 H6B 109.5
C5 C6 H6C 109.5
H6A C6 H6C 109.5
H6B C6 H6C 109.5
C12 C11 C16 118.0(3)
C12 C11 P1 122.2(2)
C16 C11 P1 119.6(2)
C13 C12 C11 120.6(3)
C13 C12 H12 119.7
C11 C12 H12 119.7
C14 C13 C12 120.6(3)
C14 C13 H13 119.7
C12 C13 H13 119.7
C13 C14 C15 119.4(3)
C13 C14 H14 120.3
C15 C14 H14 120.3
C14 C15 C16 120.6(3)
C14 C15 H15 119.7
C16 C15 H15 119.7
C15 C16 C11 120.7(3)
C15 C16 H16 119.6
C11 C16 H16 119.6
C26 C21 C22 118.6(2)
C26 C21 P1 119.2(2)
C22 C21 P1 122.1(2)
C23 C22 C21 120.2(3)
C23 C22 H22 119.9
C21 C22 H22 119.9
C24 C23 C22 120.7(3)
C24 C23 H23 119.6
C22 C23 H23 119.6
C23 C24 C25 119.8(3)
C23 C24 H24 120.1
C25 C24 H24 120.1
C24 C25 C26 120.0(3)
C24 C25 H25 120.0
C26 C25 H25 120.0
C25 C26 C21 120.6(3)
C25 C26 H26 119.7
C21 C26 H26 119.7
C32 C31 C35 108.2(2)
C32 C31 C36 126.4(3)
C35 C31 C36 125.4(3)
C32 C31 Fe1 70.23(15)
C35 C31 Fe1 69.99(15)
C36 C31 Fe1 127.0(2)
C31 C32 C33 107.9(2)
C31 C32 C37 125.6(3)
C33 C32 C37 126.2(3)
C31 C32 Fe1 70.01(15)
C33 C32 Fe1 69.97(15)
C37 C32 Fe1 129.8(2)
C34 C33 C32 107.6(2)
C34 C33 C38 125.3(3)
C32 C33 C38 126.4(3)
C34 C33 Fe1 70.32(14)
C32 C33 Fe1 69.84(14)
C38 C33 Fe1 132.53(19)
C35 C34 C33 108.8(2)
C35 C34 C39 126.0(3)
C33 C34 C39 125.2(3)
C35 C34 Fe1 69.93(15)
C33 C34 Fe1 69.87(14)
C39 C34 Fe1 126.2(2)
C34 C35 C31 107.5(2)
C34 C35 C40 126.0(3)
C31 C35 C40 126.5(3)
C34 C35 Fe1 70.47(15)
C31 C35 Fe1 69.73(15)
C40 C35 Fe1 126.2(2)
C31 C36 H36A 109.5
C31 C36 H36B 109.5
H36A C36 H36B 109.5
C31 C36 H36C 109.5
H36A C36 H36C 109.5
H36B C36 H36C 109.5
C32 C37 H37A 109.5
C32 C37 H37B 109.5
H37A C37 H37B 109.5
C32 C37 H37C 109.5
H37A C37 H37C 109.5
H37B C37 H37C 109.5
C33 C38 H38A 109.5
C33 C38 H38B 109.5
H38A C38 H38B 109.5
C33 C38 H38C 109.5
H38A C38 H38C 109.5
H38B C38 H38C 109.5
C34 C39 H39A 109.5
C34 C39 H39B 109.5
H39A C39 H39B 109.5
C34 C39 H39C 109.5
H39A C39 H39C 109.5
H39B C39 H39C 109.5
C35 C40 H40A 109.5
C35 C40 H40B 109.5
H40A C40 H40B 109.5
C35 C40 H40C 109.5
H40A C40 H40C 109.5
H40B C40 H40C 109.5
F5 P2 F1 94.4(4)
F6 P2 F1 89.2(3)
F4 P2 F1 171.6(3)
F4 P2 F2 87.1(3)
F6 P2 F2 86.9(3)
F1 P2 F2 84.5(3)
F3 P2 F2 88.9(3)
F5 P2 F2 178.9(4)
F5 P2 F3 90.8(3)
F4 P2 F3 89.9(3)
F1 P2 F3 89.0(3)
F6 P2 F3 175.6(3)
F5 P2 F4 94.0(4)
F5 P2 F6 93.3(3)
F4 P2 F6 91.3(3)
F1B P2 F2B 98.0(7)
F1B P2 F3B 93.1(10)
F2B P2 F3B 92.6(10)
F5B P2 F4B 84.4(7)
F6B P2 F4B 83.7(7)
F2B P2 F4B 86.3(6)
F3B P2 F4B 85.1(10)
F1B P2 F4B 175.4(8)
F1B P2 F5B 91.3(8)
F3B P2 F5B 87.9(10)
F2B P2 F5B 170.6(8)
F1B P2 F6B 98.2(7)
F2B P2 F6B 85.6(7)
F5B P2 F6B 92.1(7)
F3B P2 F6B 168.7(11)
C44 O40 C41 111.2(3)
O40 C41 C42 106.3(4)
O40 C41 H41A 110.5
C42 C41 H41A 110.5
O40 C41 H41B 110.5
C42 C41 H41B 110.5
H41A C41 H41B 108.7
C41 C42 C43 104.2(4)
C41 C42 H42A 110.9
C43 C42 H42A 110.9
C41 C42 H42B 110.9
C43 C42 H42B 110.9
H42A C42 H42B 108.9
C44 C43 C42 103.7(4)
C44 C43 H43A 111.0
C42 C43 H43A 111.0
C44 C43 H43B 111.0
C42 C43 H43B 111.0
H43A C43 H43B 109.0
O40 C44 C43 109.0(4)
O40 C44 H44A 109.9
C43 C44 H44A 109.9
O40 C44 H44B 109.9
C43 C44 H44B 109.9
H44A C44 H44B 108.3

loop_
_geom_bond_atom_site_label_1
_geom_bond_atom_site_label_2
_geom_bond_distance
Fe1 N4 1.908(2)
Fe1 N3 2.048(2)
Fe1 C31 2.079(3)
Fe1 C32 2.082(3)
Fe1 C35 2.082(3)
Fe1 C33 2.084(2)
Fe1 C34 2.090(3)
Fe1 P1 2.2209(7)
P1 C11 1.830(3)
P1 C21 1.831(3)
P1 C1 1.851(3)
C1 C2 1.512(4)
C1 H1A 0.9900
C1 H1B 0.9900
C2 N3 1.490(3)
C2 H2A 0.9900
C2 H2B 0.9900
N3 H3A 0.9200
N3 H3B 0.9200
N4 C5 1.135(4)
C5 C6 1.464(4)
C6 H6A 0.9800
C6 H6B 0.9800
C6 H6C 0.9800
C11 C12 1.392(4)
C11 C16 1.396(4)
C12 C13 1.388(4)
C12 H12 0.9500
C13 C14 1.372(5)
C13 H13 0.9500
C14 C15 1.378(5)
C14 H14 0.9500
C15 C16 1.382(4)
C15 H15 0.9500
C16 H16 0.9500
C21 C26 1.392(4)
C21 C22 1.397(4)
C22 C23 1.382(4)
C22 H22 0.9500
C23 C24 1.378(4)
C23 H23 0.9500
C24 C25 1.382(4)
C24 H24 0.9500
C25 C26 1.390(4)
C25 H25 0.9500
C26 H26 0.9500
C31 C32 1.415(4)
C31 C35 1.433(4)
C31 C36 1.506(4)
C32 C33 1.431(4)
C32 C37 1.501(4)
C33 C34 1.421(4)
C33 C38 1.496(4)
C34 C35 1.413(4)
C34 C39 1.507(4)
C35 C40 1.501(4)
C36 H36A 0.9800
C36 H36B 0.9800
C36 H36C 0.9800
C37 H37A 0.9800
C37 H37B 0.9800
C37 H37C 0.9800
C38 H38A 0.9800
C38 H38B 0.9800
C38 H38C 0.9800
C39 H39A 0.9800
C39 H39B 0.9800
C39 H39C 0.9800
C40 H40A 0.9800
C40 H40B 0.9800
C40 H40C 0.9800
P2 F1 1.576(4)
P2 F2 1.605(3)
P2 F3 1.586(3)
P2 F4 1.561(4)
P2 F5 1.511(4)
P2 F6 1.569(4)
P2 F1B 1.451(9)
P2 F2B 1.513(10)
P2 F3B 1.553(12)
P2 F4B 1.647(9)
P2 F5B 1.553(10)
P2 F6B 1.576(11)
O40 C44 1.394(5)
O40 C41 1.400(5)
C41 C42 1.506(6)
C41 H41A 0.9900
C41 H41B 0.9900
C42 C43 1.523(7)
C42 H42A 0.9900
C42 H42B 0.9900
C43 C44 1.489(6)
C43 H43A 0.9900
C43 H43B 0.9900
C44 H44A 0.9900
C44 H44B 0.9900

loop_
_geom_torsion_atom_site_label_1
_geom_torsion_atom_site_label_2
_geom_torsion_atom_site_label_3
_geom_torsion_atom_site_label_4
_geom_torsion
N4 Fe1 P1 C11 -163.17(13)
N3 Fe1 P1 C11 110.57(12)
C31 Fe1 P1 C11 -70.48(14)
C32 Fe1 P1 C11 -38.32(13)
C35 Fe1 P1 C11 -54.5(4)
C33 Fe1 P1 C11 2.41(13)
C34 Fe1 P1 C11 26.75(16)
N4 Fe1 P1 C21 -34.11(12)
N3 Fe1 P1 C21 -120.37(12)
C31 Fe1 P1 C21 58.58(14)
C32 Fe1 P1 C21 90.74(13)
C35 Fe1 P1 C21 74.6(3)
C33 Fe1 P1 C21 131.47(12)
C34 Fe1 P1 C21 155.81(15)
N4 Fe1 P1 C1 81.21(12)
N3 Fe1 P1 C1 -5.05(12)
C31 Fe1 P1 C1 173.91(13)
C32 Fe1 P1 C1 -153.94(13)
C35 Fe1 P1 C1 -170.1(3)
C33 Fe1 P1 C1 -113.20(13)
C34 Fe1 P1 C1 -88.87(15)
C11 P1 C1 C2 -148.80(19)
C21 P1 C1 C2 104.5(2)
Fe1 P1 C1 C2 -20.0(2)
P1 C1 C2 N3 44.9(3)
C1 C2 N3 Fe1 -53.3(3)
N4 Fe1 N3 C2 -61.81(18)
C31 Fe1 N3 C2 -146.6(2)
C32 Fe1 N3 C2 129.9(2)
C33 Fe1 N3 C2 136.24(18)
C34 Fe1 N3 C2 172.29(19)
P1 Fe1 N3 C2 31.71(17)
C35 Fe1 N4 C5 3.7(19)
P1 Fe1 N4 C5 170.6(19)
C21 P1 C11 C12 -27.8(3)
C1 P1 C11 C12 -136.6(2)
Fe1 P1 C11 C12 107.9(2)
C21 P1 C11 C16 156.7(2)
C1 P1 C11 C16 47.8(2)
Fe1 P1 C11 C16 -67.7(2)
C16 C11 C12 C13 0.0(4)
P1 C11 C12 C13 -175.6(2)
C11 C12 C13 C14 0.2(5)
C12 C13 C14 C15 0.0(5)
C13 C14 C15 C16 -0.5(5)
C14 C15 C16 C11 0.8(5)
C12 C11 C16 C15 -0.5(4)
P1 C11 C16 C15 175.2(2)
C11 P1 C21 C26 112.6(2)
C1 P1 C21 C26 -139.8(2)
Fe1 P1 C21 C26 -25.5(3)
C11 P1 C21 C22 -66.8(2)
C1 P1 C21 C22 40.8(3)
Fe1 P1 C21 C22 155.1(2)
C26 C21 C22 C23 2.1(4)
P1 C21 C22 C23 -178.5(2)
C21 C22 C23 C24 -1.3(4)
C22 C23 C24 C25 -0.6(5)
C23 C24 C25 C26 1.8(5)
C24 C25 C26 C21 -1.0(5)
C22 C21 C26 C25 -1.0(4)
P1 C21 C26 C25 179.6(2)
N4 Fe1 C31 C32 149.28(17)
N3 Fe1 C31 C32 -126.9(2)
C35 Fe1 C31 C32 -119.0(2)
C33 Fe1 C31 C32 -37.86(16)
C34 Fe1 C31 C32 -81.28(17)
P1 Fe1 C31 C32 55.17(18)
N4 Fe1 C31 C35 -91.74(16)
N3 Fe1 C31 C35 -7.9(3)
C32 Fe1 C31 C35 119.0(2)
C33 Fe1 C31 C35 81.11(16)
C34 Fe1 C31 C35 37.70(15)
P1 Fe1 C31 C35 174.14(12)
N4 Fe1 C31 C36 28.0(3)
N3 Fe1 C31 C36 111.9(3)
C32 Fe1 C31 C36 -121.2(4)
C35 Fe1 C31 C36 119.8(4)
C33 Fe1 C31 C36 -159.1(3)
C34 Fe1 C31 C36 157.5(3)
P1 Fe1 C31 C36 -66.1(3)
C35 C31 C32 C33 0.0(3)
C36 C31 C32 C33 -178.1(3)
Fe1 C31 C32 C33 59.94(18)
C35 C31 C32 C37 174.8(3)
C36 C31 C32 C37 -3.3(4)
Fe1 C31 C32 C37 -125.3(3)
C35 C31 C32 Fe1 -59.93(18)
C36 C31 C32 Fe1 121.9(3)
N4 Fe1 C32 C31 -37.8(2)
N3 Fe1 C32 C31 128.0(2)
C35 Fe1 C32 C31 37.82(16)
C33 Fe1 C32 C31 118.8(2)
C34 Fe1 C32 C31 80.96(17)
P1 Fe1 C32 C31 -138.04(15)
N4 Fe1 C32 C33 -156.62(15)
N3 Fe1 C32 C33 9.3(3)
C31 Fe1 C32 C33 -118.8(2)
C35 Fe1 C32 C33 -80.96(16)
C34 Fe1 C32 C33 -37.82(15)
P1 Fe1 C32 C33 103.18(14)
N4 Fe1 C32 C37 82.4(3)
N3 Fe1 C32 C37 -111.7(3)
C31 Fe1 C32 C37 120.2(4)
C35 Fe1 C32 C37 158.0(3)
C33 Fe1 C32 C37 -121.0(4)
C34 Fe1 C32 C37 -158.8(3)
P1 Fe1 C32 C37 -17.8(3)
C31 C32 C33 C34 0.5(3)
C37 C32 C33 C34 -174.2(3)
Fe1 C32 C33 C34 60.50(17)
C31 C32 C33 C38 171.4(3)
C37 C32 C33 C38 -3.3(4)
Fe1 C32 C33 C38 -128.6(3)
C31 C32 C33 Fe1 -59.97(18)
C37 C32 C33 Fe1 125.3(3)
N4 Fe1 C33 C34 -62.6(3)
N3 Fe1 C33 C34 66.82(16)
C31 Fe1 C33 C34 -80.73(17)
C32 Fe1 C33 C34 -118.2(2)
C35 Fe1 C33 C34 -36.85(16)
P1 Fe1 C33 C34 155.73(13)
N4 Fe1 C33 C32 55.6(3)
N3 Fe1 C33 C32 -174.97(15)
C31 Fe1 C33 C32 37.47(16)
C35 Fe1 C33 C32 81.36(17)
C34 Fe1 C33 C32 118.2(2)
P1 Fe1 C33 C32 -86.07(15)
N4 Fe1 C33 C38 177.0(3)
N3 Fe1 C33 C38 -53.5(3)
C31 Fe1 C33 C38 158.9(3)
C32 Fe1 C33 C38 121.4(4)
C35 Fe1 C33 C38 -157.2(3)
C34 Fe1 C33 C38 -120.4(4)
P1 Fe1 C33 C38 35.4(3)
C32 C33 C34 C35 -0.9(3)
C38 C33 C34 C35 -171.9(3)
Fe1 C33 C34 C35 59.30(18)
C32 C33 C34 C39 179.0(3)
C38 C33 C34 C39 8.0(4)
Fe1 C33 C34 C39 -120.8(3)
C32 C33 C34 Fe1 -60.20(17)
C38 C33 C34 Fe1 128.8(3)
N4 Fe1 C34 C35 34.1(2)
N3 Fe1 C34 C35 120.42(17)
C31 Fe1 C34 C35 -38.33(17)
C32 Fe1 C34 C35 -81.74(18)
C33 Fe1 C34 C35 -119.9(2)
P1 Fe1 C34 C35 -158.20(13)
N4 Fe1 C34 C33 153.96(15)
N3 Fe1 C34 C33 -119.67(16)
C31 Fe1 C34 C33 81.57(17)
C32 Fe1 C34 C33 38.17(16)
C35 Fe1 C34 C33 119.9(2)
P1 Fe1 C34 C33 -38.3(2)
N4 Fe1 C34 C39 -86.5(3)
N3 Fe1 C34 C39 -0.2(3)
C31 Fe1 C34 C39 -158.9(3)
C32 Fe1 C34 C39 157.7(3)
C35 Fe1 C34 C39 -120.6(3)
C33 Fe1 C34 C39 119.5(3)
P1 Fe1 C34 C39 81.2(3)
C33 C34 C35 C31 0.9(3)
C39 C34 C35 C31 -179.0(3)
Fe1 C34 C35 C31 60.17(18)
C33 C34 C35 C40 179.6(3)
C39 C34 C35 C40 -0.3(5)
Fe1 C34 C35 C40 -121.2(3)
C33 C34 C35 Fe1 -59.27(18)
C39 C34 C35 Fe1 120.8(3)
C32 C31 C35 C34 -0.6(3)
C36 C31 C35 C34 177.6(3)
Fe1 C31 C35 C34 -60.64(18)
C32 C31 C35 C40 -179.2(3)
C36 C31 C35 C40 -1.1(5)
Fe1 C31 C35 C40 120.7(3)
C32 C31 C35 Fe1 60.08(18)
C36 C31 C35 Fe1 -121.8(3)
N4 Fe1 C35 C34 -153.01(17)
N3 Fe1 C35 C34 -66.11(17)
C31 Fe1 C35 C34 118.1(2)
C32 Fe1 C35 C34 80.78(17)
C33 Fe1 C35 C34 37.03(16)
P1 Fe1 C35 C34 98.1(4)
N4 Fe1 C35 C31 88.87(16)
N3 Fe1 C35 C31 175.76(15)
C32 Fe1 C35 C31 -37.34(16)
C33 Fe1 C35 C31 -81.10(17)
C34 Fe1 C35 C31 -118.1(2)
P1 Fe1 C35 C31 -20.0(4)
N4 Fe1 C35 C40 -32.1(3)
N3 Fe1 C35 C40 54.8(3)
C31 Fe1 C35 C40 -121.0(4)
C32 Fe1 C35 C40 -158.3(3)
C33 Fe1 C35 C40 157.9(3)
C34 Fe1 C35 C40 120.9(4)
P1 Fe1 C35 C40 -141.0(3)
C44 O40 C41 C42 17.5(5)
O40 C41 C42 C43 -23.4(5)
C41 C42 C43 C44 20.5(5)
C41 O40 C44 C43 -3.9(6)
C42 C43 C44 O40 -11.0(5)
